data_4324920
loop_
_publ_author_name
'Rajneesh Kumar Prajapati'
'Sandeep Verma'

_publ_section_title
;
 Adenine Coordination around a Cu6I6 Core
;
_journal_name_full 'Inorganic Chemistry'
_journal_page_first 3180
_journal_page_last 3182
_journal_paper_doi 10.1021/ic200188a
_journal_volume 50
_journal_year 2011
_chemical_formula_moiety 'C8 H8 Cu3 I3 N6 S'
_chemical_formula_sum 'C8 H8 Cu3 I3 N6 S'
_chemical_formula_weight 791.58
_chemical_name_common 9-(2-thiocyanatoethyl)adenine_CuI
_chemical_name_systematic
;
 ?
;
_space_group_IT_number 2
_symmetry_cell_setting triclinic
_symmetry_space_group_name_Hall '-P 1'
_symmetry_space_group_name_H-M 'P -1'
_atom_sites_solution_hydrogens geom
_atom_sites_solution_primary direct
_atom_sites_solution_secondary difmap
_audit_creation_method SHELXL-97
_cell_angle_alpha 114.115(5)
_cell_angle_beta 97.896(5)
_cell_angle_gamma 101.700(5)
_cell_formula_units_Z 2
_cell_length_a 7.186(5)
_cell_length_b 10.847(5)
_cell_length_c 12.141(5)
_cell_measurement_reflns_used 999
_cell_measurement_temperature 100(2)
_cell_measurement_theta_max 25.00
_cell_measurement_theta_min 2.13
_cell_volume 819.7(8)
_computing_cell_refinement 'SAINT 6.45 ( Bruker, 2003)'
_computing_data_collection 'SMART 5.628 (Bruker, 2003)'
_computing_data_reduction 'SAINT 6.45 ( Bruker, 2003)'
_computing_molecular_graphics 'diamond 3.1d'
_computing_structure_refinement 'SHELXL-97 (Sheldrick, 1997)'
_computing_structure_solution SIR-97
_diffrn_ambient_temperature 100(2)
_diffrn_measured_fraction_theta_full 0.971
_diffrn_measured_fraction_theta_max 0.971
_diffrn_measurement_device_type 'CCD area Detector'
_diffrn_measurement_method 'Phi-Omega scans'
_diffrn_radiation_monochromator graphite
_diffrn_radiation_source 'fine-focus sealed tube'
_diffrn_radiation_type MoK\a
_diffrn_radiation_wavelength 0.71069
_diffrn_reflns_av_R_equivalents 0.0232
_diffrn_reflns_av_sigmaI/netI 0.0473
_diffrn_reflns_limit_h_max 8
_diffrn_reflns_limit_h_min -8
_diffrn_reflns_limit_k_max 10
_diffrn_reflns_limit_k_min -12
_diffrn_reflns_limit_l_max 14
_diffrn_reflns_limit_l_min -14
_diffrn_reflns_number 4180
_diffrn_reflns_theta_full 25.00
_diffrn_reflns_theta_max 25.00
_diffrn_reflns_theta_min 2.13
_exptl_absorpt_coefficient_mu 9.632
_exptl_absorpt_correction_T_max 0.5129
_exptl_absorpt_correction_T_min 0.3260
_exptl_absorpt_correction_type psi-scan
_exptl_absorpt_process_details '(North et al., 1968)'
_exptl_crystal_colour colorless
_exptl_crystal_density_diffrn 3.207
_exptl_crystal_description Niddle
_exptl_crystal_F_000 720
_exptl_crystal_size_max 0.15
_exptl_crystal_size_mid 0.13
_exptl_crystal_size_min 0.08
_refine_diff_density_max 3.002
_refine_diff_density_min -1.834
_refine_diff_density_rms 0.414
_refine_ls_extinction_method none
_refine_ls_goodness_of_fit_ref 1.133
_refine_ls_hydrogen_treatment constr
_refine_ls_matrix_type full
_refine_ls_number_parameters 185
_refine_ls_number_reflns 2797
_refine_ls_number_restraints 0
_refine_ls_restrained_S_all 1.133
_refine_ls_R_factor_all 0.0547
_refine_ls_R_factor_gt 0.0455
_refine_ls_shift/su_max 0.000
_refine_ls_shift/su_mean 0.000
_refine_ls_structure_factor_coef Fsqd
_refine_ls_weighting_details 'calc w=1/[\s^2^(Fo^2^)+(0.0873P)^2^+1.2753P] where P=(Fo^2^+2Fc^2^)/3'
_refine_ls_weighting_scheme calc
_refine_ls_wR_factor_gt 0.1242
_refine_ls_wR_factor_ref 0.1511
_reflns_number_gt 2334
_reflns_number_total 2797
_reflns_threshold_expression >2sigma(I)
_cod_data_source_file ic200188a_si_002_2.cif
_cod_data_source_block Complex-2
_cod_database_code 4324920

loop_
_symmetry_equiv_pos_as_xyz
'x, y, z'
'-x, -y, -z'

loop_
_atom_site_label
_atom_site_type_symbol
_atom_site_fract_x
_atom_site_fract_y
_atom_site_fract_z
_atom_site_U_iso_or_equiv
_atom_site_adp_type
_atom_site_occupancy
_atom_site_symmetry_multiplicity
_atom_site_calc_flag
_atom_site_refinement_flags
I3 I -0.32314(9) 1.13398(7) -0.16921(6) 0.0143(2) Uani 1 1 d .
I1 I -0.10693(8) 0.08216(6) 0.16422(6) 0.0131(2) Uani 1 1 d .
I2 I -0.45948(9) 0.71229(7) -0.17619(6) 0.0153(2) Uani 1 1 d .
Cu3 Cu -0.21216(19) 0.96586(14) -0.08261(13) 0.0202(3) Uani 1 1 d .
Cu2 Cu -0.37348(19) 0.81873(14) 0.06455(12) 0.0194(3) Uani 1 1 d .
Cu1 Cu -0.22929(19) 0.24193(13) 0.07028(12) 0.0181(3) Uani 1 1 d .
S1 S 0.5244(4) 0.8004(3) 0.4497(3) 0.0318(7) Uani 1 1 d .
C6 C -0.1972(13) 0.6045(11) 0.1104(10) 0.017(2) Uani 1 1 d .
N6 N -0.2691(11) 0.5206(9) -0.0088(8) 0.0147(18) Uani 1 1 d .
H6A H -0.3323 0.5483 -0.0553 0.018 Uiso 1 1 calc R
H6B H -0.2530 0.4379 -0.0405 0.018 Uiso 1 1 calc R
N9 N 0.0833(12) 0.6086(8) 0.3748(8) 0.0156(18) Uani 1 1 d .
N3 N -0.0341(12) 0.7992(9) 0.3664(8) 0.0184(19) Uani 1 1 d .
N10 N 0.7230(15) 0.6358(11) 0.5238(10) 0.032(2) Uani 1 1 d .
C11 C 0.6363(17) 0.7058(13) 0.4948(11) 0.028(3) Uani 1 1 d .
C8 C 0.0604(13) 0.4735(10) 0.2874(10) 0.015(2) Uani 1 1 d .
H8 H 0.1166 0.4105 0.3032 0.018 Uiso 1 1 calc R
C9 C 0.1918(16) 0.6751(11) 0.5049(10) 0.021(2) Uani 1 1 d .
H9A H 0.2571 0.6113 0.5197 0.026 Uiso 1 1 calc R
H9B H 0.1006 0.6924 0.5576 0.026 Uiso 1 1 calc R
N1 N -0.2238(13) 0.7365(9) 0.1599(8) 0.0197(19) Uani 1 1 d .
N7 N -0.0501(12) 0.4430(8) 0.1782(8) 0.0174(19) Uani 1 1 d .
C10 C 0.3429(15) 0.8128(12) 0.5400(11) 0.021(2) Uani 1 1 d .
H10A H 0.4100 0.8521 0.6271 0.025 Uiso 1 1 calc R
H10B H 0.2752 0.8784 0.5312 0.025 Uiso 1 1 calc R
C2 C -0.1432(17) 0.8234(11) 0.2831(10) 0.023(2) Uani 1 1 d .
H2 H -0.1670 0.9110 0.3133 0.028 Uiso 1 1 calc R
C5 C -0.1003(14) 0.5674(11) 0.1953(10) 0.017(2) Uani 1 1 d .
C4 C -0.0218(13) 0.6687(10) 0.3153(9) 0.0097(19) Uiso 1 1 d .

loop_
_atom_site_aniso_label
_atom_site_aniso_U_11
_atom_site_aniso_U_22
_atom_site_aniso_U_33
_atom_site_aniso_U_23
_atom_site_aniso_U_13
_atom_site_aniso_U_12
I3 0.0146(4) 0.0132(4) 0.0165(4) 0.0077(3) 0.0024(3) 0.0056(3)
I1 0.0134(4) 0.0109(4) 0.0181(4) 0.0087(3) 0.0034(3) 0.0057(3)
I2 0.0138(4) 0.0153(4) 0.0201(4) 0.0101(3) 0.0039(3) 0.0060(3)
Cu3 0.0212(7) 0.0185(7) 0.0233(8) 0.0106(6) 0.0046(6) 0.0086(6)
Cu2 0.0218(7) 0.0181(7) 0.0228(8) 0.0113(6) 0.0049(6) 0.0105(6)
Cu1 0.0233(7) 0.0118(7) 0.0186(7) 0.0078(6) 0.0004(5) 0.0047(5)
S1 0.0254(15) 0.0388(18) 0.046(2) 0.0310(16) 0.0113(14) 0.0110(13)
C6 0.004(4) 0.025(6) 0.030(6) 0.021(5) 0.004(4) 0.001(4)
N6 0.011(4) 0.018(4) 0.021(5) 0.010(4) 0.006(3) 0.012(3)
N9 0.025(5) 0.006(4) 0.010(4) 0.003(3) -0.008(3) 0.001(3)
N3 0.021(4) 0.018(5) 0.023(5) 0.014(4) 0.008(4) 0.007(4)
N10 0.035(6) 0.033(6) 0.039(7) 0.025(5) 0.005(5) 0.014(5)
C11 0.023(6) 0.030(6) 0.033(7) 0.016(6) 0.018(5) 0.001(5)
C8 0.010(5) 0.007(5) 0.025(6) 0.006(4) -0.001(4) 0.000(4)
C9 0.034(6) 0.015(5) 0.016(6) 0.008(4) 0.003(5) 0.008(5)
N1 0.030(5) 0.012(4) 0.014(5) 0.006(4) -0.002(4) 0.004(4)
N7 0.026(5) 0.008(4) 0.015(5) 0.002(4) -0.002(4) 0.010(4)
C10 0.016(5) 0.027(6) 0.026(6) 0.014(5) 0.009(5) 0.011(5)
C2 0.045(7) 0.009(5) 0.023(6) 0.010(5) 0.011(5) 0.015(5)
C5 0.013(5) 0.019(5) 0.027(6) 0.017(5) 0.004(4) 0.003(4)

loop_
_atom_type_symbol
_atom_type_description
_atom_type_scat_dispersion_real
_atom_type_scat_dispersion_imag
_atom_type_scat_source
C C 0.0033 0.0016 'International Tables Vol C Tables 4.2.6.8 and 6.1.1.4'
H H 0.0000 0.0000 'International Tables Vol C Tables 4.2.6.8 and 6.1.1.4'
N N 0.0061 0.0033 'International Tables Vol C Tables 4.2.6.8 and 6.1.1.4'
S S 0.1246 0.1234 'International Tables Vol C Tables 4.2.6.8 and 6.1.1.4'
Cu Cu 0.3201 1.2651 'International Tables Vol C Tables 4.2.6.8 and 6.1.1.4'
I I -0.4742 1.8119 'International Tables Vol C Tables 4.2.6.8 and 6.1.1.4'
O O 0.0106 0.0060 'International Tables Vol C Tables 4.2.6.8 and 6.1.1.4'

loop_
_geom_angle_atom_site_label_1
_geom_angle_atom_site_label_2
_geom_angle_atom_site_label_3
_geom_angle
_geom_angle_site_symmetry_1
_geom_angle_site_symmetry_3
Cu1 I3 Cu3 66.04(5) 1_565 .
Cu1 I3 Cu2 66.23(5) 1_565 2_475
Cu3 I3 Cu2 100.68(5) . 2_475
Cu1 I1 Cu3 64.86(5) . 1_545
Cu1 I1 Cu3 106.23(5) . 2_565
Cu3 I1 Cu3 72.92(5) 1_545 2_565
Cu1 I1 Cu2 111.18(6) . 1_545
Cu3 I1 Cu2 68.25(4) 1_545 1_545
Cu3 I1 Cu2 104.65(6) 2_565 1_545
Cu2 I2 Cu3 71.15(4) . .
Cu2 I2 Cu1 65.20(5) . 2_465
Cu3 I2 Cu1 103.70(6) . 2_465
I2 Cu3 I3 114.70(6) . .
I2 Cu3 I1 111.32(5) . 1_565
I3 Cu3 I1 113.35(6) . 1_565
I2 Cu3 I1 103.64(6) . 2_565
I3 Cu3 I1 105.80(5) . 2_565
I1 Cu3 I1 107.08(5) 1_565 2_565
I2 Cu3 Cu1 134.05(7) . 1_565
I3 Cu3 Cu1 55.84(5) . 1_565
I1 Cu3 Cu1 57.54(4) 1_565 1_565
I1 Cu3 Cu1 122.31(6) 2_565 1_565
I2 Cu3 Cu2 53.81(4) . .
I3 Cu3 Cu2 135.01(6) . .
I1 Cu3 Cu2 57.52(5) 1_565 .
I1 Cu3 Cu2 119.10(6) 2_565 .
Cu1 Cu3 Cu2 98.68(7) 1_565 .
N1 Cu2 I2 122.7(3) . .
N1 Cu2 I3 105.3(3) . 2_475
I2 Cu2 I3 114.99(6) . 2_475
N1 Cu2 I1 97.7(2) . 1_565
I2 Cu2 I1 109.26(5) . 1_565
I3 Cu2 I1 104.10(6) 2_475 1_565
N1 Cu2 Cu1 137.3(3) . 2_465
I2 Cu2 Cu1 60.23(4) . 2_465
I3 Cu2 Cu1 54.76(5) 2_475 2_465
I1 Cu2 Cu1 122.47(6) 1_565 2_465
N1 Cu2 Cu3 126.7(3) . .
I2 Cu2 Cu3 55.04(5) . .
I3 Cu2 Cu3 123.92(6) 2_475 .
I1 Cu2 Cu3 54.23(4) 1_565 .
Cu1 Cu2 Cu3 91.36(6) 2_465 .
N7 Cu1 I3 121.7(2) . 1_545
N7 Cu1 I1 106.4(2) . .
I3 Cu1 I1 115.70(6) 1_545 .
N7 Cu1 I2 95.0(3) . 2_465
I3 Cu1 I2 113.57(6) 1_545 2_465
I1 Cu1 I2 100.71(5) . 2_465
N7 Cu1 Cu3 140.8(2) . 1_545
I3 Cu1 Cu3 58.12(4) 1_545 1_545
I1 Cu1 Cu3 57.60(5) . 1_545
I2 Cu1 Cu3 121.99(6) 2_465 1_545
N7 Cu1 Cu2 122.9(2) . 2_465
I3 Cu1 Cu2 59.00(4) 1_545 2_465
I1 Cu1 Cu2 124.43(6) . 2_465
I2 Cu1 Cu2 54.57(5) 2_465 2_465
Cu3 Cu1 Cu2 91.82(6) 1_545 2_465
C11 S1 C10 99.2(5) . .
N6 C6 N1 119.5(9) . .
N6 C6 C5 124.5(10) . .
N1 C6 C5 115.9(10) . .
C8 N9 C4 106.4(8) . .
C8 N9 C9 126.8(8) . .
C4 N9 C9 126.8(8) . .
C4 N3 C2 110.4(9) . .
N10 C11 S1 177.0(10) . .
N7 C8 N9 112.5(8) . .
N9 C9 C10 112.2(8) . .
C2 N1 C6 118.5(8) . .
C2 N1 Cu2 115.5(7) . .
C6 N1 Cu2 126.0(7) . .
C8 N7 C5 104.8(8) . .
C8 N7 Cu1 119.0(7) . .
C5 N7 Cu1 125.6(7) . .
C9 C10 S1 115.1(8) . .
N3 C2 N1 128.4(9) . .
C4 C5 C6 118.1(10) . .
C4 C5 N7 110.3(8) . .
C6 C5 N7 131.3(10) . .
N3 C4 C5 128.2(9) . .
N3 C4 N9 125.7(9) . .
C5 C4 N9 106.0(8) . .

loop_
_geom_bond_atom_site_label_1
_geom_bond_atom_site_label_2
_geom_bond_distance
_geom_bond_site_symmetry_2
I3 Cu1 2.5766(18) 1_565
I3 Cu3 2.6443(16) .
I3 Cu2 2.704(2) 2_475
I1 Cu1 2.6523(16) .
I1 Cu3 2.6543(19) 1_545
I1 Cu3 2.683(2) 2_565
I1 Cu2 2.7596(18) 1_545
I2 Cu2 2.5913(18) .
I2 Cu3 2.6314(18) .
I2 Cu1 2.761(2) 2_465
Cu3 I1 2.6543(19) 1_565
Cu3 I1 2.683(2) 2_565
Cu3 Cu1 2.846(2) 1_565
Cu3 Cu2 3.038(2) .
Cu2 N1 2.045(8) .
Cu2 I3 2.704(2) 2_475
Cu2 I1 2.7596(18) 1_565
Cu2 Cu1 2.887(3) 2_465
Cu1 N7 2.048(8) .
Cu1 I3 2.5766(18) 1_545
Cu1 I2 2.761(2) 2_465
Cu1 Cu3 2.846(2) 1_545
Cu1 Cu2 2.887(3) 2_465
S1 C11 1.635(13) .
S1 C10 1.807(10) .
C6 N6 1.310(13) .
C6 N1 1.373(14) .
C6 C5 1.403(14) .
N9 C8 1.373(13) .
N9 C4 1.397(12) .
N9 C9 1.458(13) .
N3 C4 1.321(12) .
N3 C2 1.338(13) .
N10 C11 1.199(15) .
C8 N7 1.320(13) .
C9 C10 1.512(15) .
N1 C2 1.360(13) .
N7 C5 1.408(13) .
C5 C4 1.365(14) .

loop_
_geom_torsion_atom_site_label_1
_geom_torsion_atom_site_label_2
_geom_torsion_atom_site_label_3
_geom_torsion_atom_site_label_4
_geom_torsion
_geom_torsion_site_symmetry_1
_geom_torsion_site_symmetry_4
Cu2 I2 Cu3 I3 -128.90(7) . .
Cu1 I2 Cu3 I3 -71.54(7) 2_465 .
Cu2 I2 Cu3 I1 1.48(4) . 1_565
Cu1 I2 Cu3 I1 58.84(6) 2_465 1_565
Cu2 I2 Cu3 I1 116.26(6) . 2_565
Cu1 I2 Cu3 I1 173.62(4) 2_465 2_565
Cu2 I2 Cu3 Cu1 -63.42(8) . 1_565
Cu1 I2 Cu3 Cu1 -6.06(10) 2_465 1_565
Cu1 I2 Cu3 Cu2 57.36(5) 2_465 .
Cu1 I3 Cu3 I2 127.79(7) 1_565 .
Cu2 I3 Cu3 I2 69.97(7) 2_475 .
Cu1 I3 Cu3 I1 -1.59(4) 1_565 1_565
Cu2 I3 Cu3 I1 -59.41(6) 2_475 1_565
Cu1 I3 Cu3 I1 -118.64(6) 1_565 2_565
Cu2 I3 Cu3 I1 -176.46(4) 2_475 2_565
Cu2 I3 Cu3 Cu1 -57.82(6) 2_475 1_565
Cu1 I3 Cu3 Cu2 65.12(8) 1_565 .
Cu2 I3 Cu3 Cu2 7.30(11) 2_475 .
Cu3 I2 Cu2 N1 -114.6(3) . .
Cu1 I2 Cu2 N1 129.7(3) 2_465 .
Cu3 I2 Cu2 I3 115.18(7) . 2_475
Cu1 I2 Cu2 I3 -0.51(4) 2_465 2_475
Cu3 I2 Cu2 I1 -1.40(4) . 1_565
Cu1 I2 Cu2 I1 -117.09(6) 2_465 1_565
Cu3 I2 Cu2 Cu1 115.68(6) . 2_465
Cu1 I2 Cu2 Cu3 -115.68(6) 2_465 .
I2 Cu3 Cu2 N1 107.6(3) . .
I3 Cu3 Cu2 N1 -162.4(3) . .
I1 Cu3 Cu2 N1 -70.8(3) 1_565 .
I1 Cu3 Cu2 N1 21.8(3) 2_565 .
Cu1 Cu3 Cu2 N1 -113.0(3) 1_565 .
I3 Cu3 Cu2 I2 90.03(9) . .
I1 Cu3 Cu2 I2 -178.37(5) 1_565 .
I1 Cu3 Cu2 I2 -85.83(7) 2_565 .
Cu1 Cu3 Cu2 I2 139.44(6) 1_565 .
I2 Cu3 Cu2 I3 -98.69(7) . 2_475
I3 Cu3 Cu2 I3 -8.65(13) . 2_475
I1 Cu3 Cu2 I3 82.95(7) 1_565 2_475
I1 Cu3 Cu2 I3 175.48(5) 2_565 2_475
Cu1 Cu3 Cu2 I3 40.75(9) 1_565 2_475
I2 Cu3 Cu2 I1 178.37(5) . 1_565
I3 Cu3 Cu2 I1 -91.60(9) . 1_565
I1 Cu3 Cu2 I1 92.53(7) 2_565 1_565
Cu1 Cu3 Cu2 I1 -42.20(5) 1_565 1_565
I2 Cu3 Cu2 Cu1 -51.49(5) . 2_465
I3 Cu3 Cu2 Cu1 38.54(10) . 2_465
I1 Cu3 Cu2 Cu1 130.14(5) 1_565 2_465
I1 Cu3 Cu2 Cu1 -137.32(6) 2_565 2_465
Cu1 Cu3 Cu2 Cu1 87.95(6) 1_565 2_465
Cu3 I1 Cu1 N7 -140.3(3) 1_545 .
Cu3 I1 Cu1 N7 -78.6(3) 2_565 .
Cu2 I1 Cu1 N7 168.1(3) 1_545 .
Cu3 I1 Cu1 I3 -1.63(4) 1_545 1_545
Cu3 I1 Cu1 I3 60.03(7) 2_565 1_545
Cu2 I1 Cu1 I3 -53.25(7) 1_545 1_545
Cu3 I1 Cu1 I2 121.24(6) 1_545 2_465
Cu3 I1 Cu1 I2 -177.10(4) 2_565 2_465
Cu2 I1 Cu1 I2 69.62(7) 1_545 2_465
Cu3 I1 Cu1 Cu3 61.67(6) 2_565 1_545
Cu2 I1 Cu1 Cu3 -51.62(6) 1_545 1_545
Cu3 I1 Cu1 Cu2 67.09(7) 1_545 2_465
Cu3 I1 Cu1 Cu2 128.75(7) 2_565 2_465
Cu2 I1 Cu1 Cu2 15.47(9) 1_545 2_465
C10 S1 C11 N10 172(21) . .
C4 N9 C8 N7 -0.2(11) . .
C9 N9 C8 N7 178.5(9) . .
C8 N9 C9 C10 126.1(10) . .
C4 N9 C9 C10 -55.5(13) . .
N6 C6 N1 C2 -178.1(9) . .
C5 C6 N1 C2 4.8(13) . .
N6 C6 N1 Cu2 1.1(13) . .
C5 C6 N1 Cu2 -175.9(7) . .
I2 Cu2 N1 C2 162.6(6) . .
I3 Cu2 N1 C2 -63.3(8) 2_475 .
I1 Cu2 N1 C2 43.7(8) 1_565 .
Cu1 Cu2 N1 C2 -117.4(7) 2_465 .
Cu3 Cu2 N1 C2 94.3(8) . .
I2 Cu2 N1 C6 -16.7(9) . .
I3 Cu2 N1 C6 117.5(8) 2_475 .
I1 Cu2 N1 C6 -135.6(8) 1_565 .
Cu1 Cu2 N1 C6 63.3(9) 2_465 .
Cu3 Cu2 N1 C6 -84.9(8) . .
N9 C8 N7 C5 0.9(11) . .
N9 C8 N7 Cu1 -145.6(7) . .
I3 Cu1 N7 C8 -150.8(7) 1_545 .
I1 Cu1 N7 C8 -15.2(8) . .
I2 Cu1 N7 C8 87.5(8) 2_465 .
Cu3 Cu1 N7 C8 -73.7(9) 1_545 .
Cu2 Cu1 N7 C8 138.0(7) 2_465 .
I3 Cu1 N7 C5 70.3(9) 1_545 .
I1 Cu1 N7 C5 -154.2(7) . .
I2 Cu1 N7 C5 -51.4(8) 2_465 .
Cu3 Cu1 N7 C5 147.3(6) 1_545 .
Cu2 Cu1 N7 C5 -1.0(9) 2_465 .
N9 C9 C10 S1 -58.4(11) . .
C11 S1 C10 C9 -66.0(9) . .
C4 N3 C2 N1 -4.5(15) . .
C6 N1 C2 N3 1.3(17) . .
Cu2 N1 C2 N3 -178.0(9) . .
N6 C6 C5 C4 175.8(9) . .
N1 C6 C5 C4 -7.3(13) . .
N6 C6 C5 N7 2.6(17) . .
N1 C6 C5 N7 179.4(9) . .
C8 N7 C5 C4 -1.3(11) . .
Cu1 N7 C5 C4 142.3(7) . .
C8 N7 C5 C6 172.4(10) . .
Cu1 N7 C5 C6 -44.1(14) . .
C2 N3 C4 C5 1.4(14) . .
C2 N3 C4 N9 178.8(9) . .
C6 C5 C4 N3 4.4(15) . .
N7 C5 C4 N3 179.0(9) . .
C6 C5 C4 N9 -173.4(8) . .
N7 C5 C4 N9 1.2(10) . .
C8 N9 C4 N3 -178.5(9) . .
C9 N9 C4 N3 2.8(15) . .
C8 N9 C4 C5 -0.6(10) . .
C9 N9 C4 C5 -179.3(9) . .
